data_4121338
loop_
_publ_author_name
'Chih-Chin Tsou'
'Wan-Lin Yang'
'Wen-Feng Liaw'

_publ_section_title
;
 Nitrite Activation to Nitric Oxide via One-fold Protonation of
 Iron(II)-O,O-nitrito Complex: Relevance to the Nitrite Reductase Activity
 of Deoxyhemoglobin and Deoxyhemerythrin
;
_journal_name_full 'Journal of the American Chemical Society'
_journal_page_first 18758
_journal_page_last 18761
_journal_paper_doi 10.1021/ja4105864
_journal_volume 135
_journal_year 2013
_chemical_formula_moiety 'C30 H30 B2 F8 Fe N11 O'
_chemical_formula_sum 'C30 H30 B2 F8 Fe N11 O'
_chemical_formula_weight 790.12
_chemical_name_systematic
;
 ?
;
_space_group_IT_number 2
_symmetry_cell_setting triclinic
_symmetry_space_group_name_Hall '-P 1'
_symmetry_space_group_name_H-M 'P -1'
_atom_sites_solution_hydrogens geom
_atom_sites_solution_primary direct
_atom_sites_solution_secondary difmap
_audit_creation_method SHELXL-97
_cell_angle_alpha 72.599(12)
_cell_angle_beta 67.669(11)
_cell_angle_gamma 67.909(11)
_cell_formula_units_Z 2
_cell_length_a 11.444(8)
_cell_length_b 13.299(10)
_cell_length_c 14.486(10)
_cell_measurement_reflns_used 0
_cell_measurement_temperature 200(2)
_cell_measurement_theta_max 0
_cell_measurement_theta_min 0
_cell_volume 1858(2)
_computing_molecular_graphics 'Ortep-3 for Windows (Farrugia, 1997)'
_computing_publication_material 'WinGX publication routines (Farrugia, 1999)'
_computing_structure_refinement 'SHELXL-97 (Sheldrick, 1997)'
_computing_structure_solution 'SHELXS-86 (Sheldrick, 1986)'
_diffrn_ambient_temperature 200(2)
_diffrn_measured_fraction_theta_full 0.977
_diffrn_measured_fraction_theta_max 0.977
_diffrn_radiation_monochromator graphite
_diffrn_radiation_source 'fine-focus sealed tube'
_diffrn_radiation_type MoK\a
_diffrn_radiation_wavelength 0.71073
_diffrn_reflns_av_R_equivalents 0.0582
_diffrn_reflns_av_sigmaI/netI 0.1192
_diffrn_reflns_limit_h_max 13
_diffrn_reflns_limit_h_min -13
_diffrn_reflns_limit_k_max 15
_diffrn_reflns_limit_k_min -15
_diffrn_reflns_limit_l_max 11
_diffrn_reflns_limit_l_min -17
_diffrn_reflns_number 14502
_diffrn_reflns_theta_full 25.01
_diffrn_reflns_theta_max 25.01
_diffrn_reflns_theta_min 1.55
_exptl_absorpt_coefficient_mu 0.487
_exptl_absorpt_correction_T_max 0.9808
_exptl_absorpt_correction_T_min 0.9088
_exptl_absorpt_correction_type multi-scan
_exptl_crystal_colour green(dark)
_exptl_crystal_density_diffrn 1.412
_exptl_crystal_description prism
_exptl_crystal_F_000 806
_exptl_crystal_size_max 0.20
_exptl_crystal_size_mid 0.18
_exptl_crystal_size_min 0.04
_refine_diff_density_max 0.881
_refine_diff_density_min -0.664
_refine_diff_density_rms 0.086
_refine_ls_extinction_method none
_refine_ls_goodness_of_fit_ref 1.038
_refine_ls_hydrogen_treatment constr
_refine_ls_matrix_type full
_refine_ls_number_parameters 476
_refine_ls_number_reflns 6415
_refine_ls_number_restraints 0
_refine_ls_restrained_S_all 1.038
_refine_ls_R_factor_all 0.1568
_refine_ls_R_factor_gt 0.0837
_refine_ls_shift/su_max 0.011
_refine_ls_shift/su_mean 0.000
_refine_ls_structure_factor_coef Fsqd
_refine_ls_weighting_details 'calc w=1/[\s^2^(Fo^2^)+(0.1137P)^2^+1.8273P] where P=(Fo^2^+2Fc^2^)/3'
_refine_ls_weighting_scheme calc
_refine_ls_wR_factor_gt 0.1979
_refine_ls_wR_factor_ref 0.2388
_reflns_number_gt 3595
_reflns_number_total 6415
_reflns_threshold_expression >2sigma(I)
_cod_data_source_file ja4105864_si_001_2.cif
_cod_data_source_block complex_2
_cod_database_code 4121338

loop_
_symmetry_equiv_pos_as_xyz
'x, y, z'
'-x, -y, -z'

loop_
_atom_site_label
_atom_site_type_symbol
_atom_site_fract_x
_atom_site_fract_y
_atom_site_fract_z
_atom_site_U_iso_or_equiv
_atom_site_adp_type
_atom_site_occupancy
_atom_site_symmetry_multiplicity
_atom_site_calc_flag
_atom_site_refinement_flags
_atom_site_disorder_assembly
_atom_site_disorder_group
C1 C 0.4501(6) 1.0136(5) 0.8745(4) 0.0363(15) Uani 1 1 d . . .
C2 C 0.4722(6) 1.1023(5) 0.8923(4) 0.0404(16) Uani 1 1 d . . .
C3 C 0.3709(8) 1.1815(6) 0.9460(5) 0.055(2) Uani 1 1 d . . .
H3 H 0.3861 1.2421 0.9567 0.066 Uiso 1 1 calc R . .
C4 C 0.2464(8) 1.1663(7) 0.9829(5) 0.064(2) Uani 1 1 d . . .
H4 H 0.1746 1.2177 1.0209 0.076 Uiso 1 1 calc R . .
C5 C 0.2227(7) 1.0792(7) 0.9666(5) 0.056(2) Uani 1 1 d . . .
H5 H 0.1355 1.0729 0.9929 0.067 Uiso 1 1 calc R . .
C6 C 0.3242(6) 1.0007(5) 0.9123(4) 0.0424(16) Uani 1 1 d . . .
H6 H 0.3081 0.9407 0.9015 0.051 Uiso 1 1 calc R . .
C7 C 0.6607(6) 1.0008(5) 0.8004(4) 0.0362(15) Uani 1 1 d . . .
C8 C 0.8044(6) 0.9555(5) 0.7443(5) 0.0384(15) Uani 1 1 d . . .
H8A H 0.8435 1.0164 0.7060 0.046 Uiso 1 1 calc R . .
H8B H 0.8540 0.9075 0.7926 0.046 Uiso 1 1 calc R . .
C9 C 0.7920(6) 0.9622(5) 0.5766(4) 0.0388(15) Uani 1 1 d . . .
H9A H 0.8788 0.9639 0.5257 0.047 Uiso 1 1 calc R . .
H9B H 0.7398 1.0386 0.5874 0.047 Uiso 1 1 calc R . .
C10 C 0.7203(6) 0.9164(5) 0.5393(4) 0.0356(15) Uani 1 1 d . . .
C11 C 0.6408(6) 0.8771(5) 0.4411(5) 0.0433(17) Uani 1 1 d . . .
C12 C 0.6114(7) 0.8627(6) 0.3622(5) 0.057(2) Uani 1 1 d . . .
H12 H 0.6518 0.8905 0.2934 0.068 Uiso 1 1 calc R . .
C13 C 0.5222(8) 0.8072(6) 0.3878(5) 0.055(2) Uani 1 1 d . . .
H13 H 0.5010 0.7951 0.3355 0.067 Uiso 1 1 calc R . .
C14 C 0.4602(7) 0.7669(5) 0.4892(5) 0.0489(18) Uani 1 1 d . . .
H14 H 0.3969 0.7298 0.5042 0.059 Uiso 1 1 calc R . .
C15 C 0.4908(6) 0.7809(5) 0.5683(5) 0.0431(16) Uani 1 1 d . . .
H15 H 0.4496 0.7536 0.6371 0.052 Uiso 1 1 calc R . .
C16 C 0.5834(6) 0.8360(5) 0.5429(4) 0.0367(15) Uani 1 1 d . . .
C17 C 0.9338(5) 0.7966(5) 0.6565(4) 0.0381(15) Uani 1 1 d . . .
H17A H 1.0099 0.8184 0.6520 0.046 Uiso 1 1 calc R . .
H17B H 0.9523 0.7732 0.5923 0.046 Uiso 1 1 calc R . .
C18 C 0.9134(6) 0.7040(5) 0.7444(4) 0.0374(15) Uani 1 1 d . . .
C20 C 0.9984(8) 0.4449(6) 0.9098(6) 0.065(2) Uani 1 1 d . . .
H20 H 1.0909 0.4088 0.8946 0.078 Uiso 1 1 calc R . .
C21 C 0.9072(8) 0.4002(6) 0.9899(6) 0.065(2) Uani 1 1 d . . .
H21 H 0.9380 0.3310 1.0302 0.078 Uiso 1 1 calc R . .
C22 C 0.7731(8) 0.4533(6) 1.0129(5) 0.058(2) Uani 1 1 d . . .
H22 H 0.7147 0.4207 1.0700 0.070 Uiso 1 1 calc R . .
C23 C 0.7196(7) 0.5543(5) 0.9545(5) 0.0448(17) Uani 1 1 d . . .
H23 H 0.6270 0.5897 0.9699 0.054 Uiso 1 1 calc R . .
C24 C 0.8108(6) 0.5993(5) 0.8726(5) 0.0358(14) Uani 1 1 d . . .
C25 C 0.7512(13) 0.2469(9) 0.8994(8) 0.092(3) Uani 1 1 d . . .
C26 C 0.8950(12) 0.2088(11) 0.8679(10) 0.142(5) Uani 1 1 d . . .
H26A H 0.9272 0.1614 0.8176 0.213 Uiso 1 1 calc R . .
H26B H 0.9254 0.1668 0.9270 0.213 Uiso 1 1 calc R . .
H26C H 0.9293 0.2724 0.8379 0.213 Uiso 1 1 calc R . .
C27 C 0.4020(10) 0.4979(8) 0.6971(8) 0.095(3) Uani 1 1 d . . .
C28 C 0.5417(10) 0.4630(10) 0.6918(13) 0.170(6) Uani 1 1 d . . .
H28A H 0.5645 0.5255 0.6954 0.254 Uiso 1 1 calc R . .
H28B H 0.5970 0.4372 0.6278 0.254 Uiso 1 1 calc R . .
H28C H 0.5572 0.4030 0.7488 0.254 Uiso 1 1 calc R . .
C29 C 0.8249(9) 0.5926(7) 0.5425(9) 0.079(3) Uani 1 1 d . . .
C19 C 0.9468(7) 0.5459(5) 0.8530(5) 0.0458(17) Uani 1 1 d . . .
C30 C 0.8475(9) 0.5752(7) 0.4403(7) 0.088(3) Uani 1 1 d . . .
H30A H 0.9222 0.6011 0.3920 0.132 Uiso 1 1 calc R . .
H30B H 0.7679 0.6166 0.4191 0.132 Uiso 1 1 calc R . .
H30C H 0.8674 0.4964 0.4418 0.132 Uiso 1 1 calc R . .
N1 N 0.5223(5) 0.7402(5) 0.8092(4) 0.0454(14) Uani 1 1 d . . .
N2 N 0.5712(4) 0.9499(4) 0.8167(3) 0.0343(12) Uani 1 1 d . . .
N3 N 0.6066(5) 1.0918(4) 0.8432(4) 0.0423(13) Uani 1 1 d . . .
H3A H 0.6485 1.1366 0.8407 0.051 Uiso 1 1 calc R . .
N4 N 0.8113(4) 0.8908(4) 0.6734(3) 0.0326(12) Uani 1 1 d . . .
N5 N 0.7275(5) 0.9280(4) 0.4428(4) 0.0452(14) Uani 1 1 d . . .
H5A H 0.7776 0.9617 0.3896 0.054 Uiso 1 1 calc R . .
N6 N 0.6364(5) 0.8603(4) 0.6047(4) 0.0362(12) Uani 1 1 d . . .
N7 N 1.0079(5) 0.6158(4) 0.7704(4) 0.0454(14) Uani 1 1 d . . .
H7 H 1.0936 0.6036 0.7410 0.055 Uiso 1 1 calc R . .
N8 N 0.7907(4) 0.7000(4) 0.8036(3) 0.0343(12) Uani 1 1 d . . .
N9 N 0.6391(10) 0.2725(8) 0.9290(6) 0.102(3) Uani 1 1 d . . .
N10 N 0.2962(8) 0.5261(8) 0.7032(7) 0.117(3) Uani 1 1 d . . .
N11 N 0.8092(9) 0.6056(8) 0.6193(8) 0.116(3) Uani 1 1 d . . .
O1 O 0.4717(6) 0.6710(6) 0.8379(5) 0.097(2) Uani 1 1 d . . .
F1 F 0.1954(6) 0.6852(5) 0.4764(5) 0.150(3) Uani 1 1 d . A .
F2 F 0.1091(16) 0.6777(15) 0.3932(10) 0.124(6) Uiso 0.469(13) 1 d P A 1
F3 F 0.0486(10) 0.8495(7) 0.4154(7) 0.060(3) Uiso 0.469(13) 1 d P A 1
F4 F 0.2631(11) 0.7735(8) 0.3294(8) 0.070(3) Uiso 0.469(13) 1 d P A 1
F2' F 0.0313(15) 0.7482(12) 0.4012(9) 0.121(5) Uiso 0.531(13) 1 d P A 2
F3' F 0.1037(10) 0.8573(7) 0.4385(7) 0.070(3) Uiso 0.531(13) 1 d P A 2
F4' F 0.2218(8) 0.7712(6) 0.2991(6) 0.052(3) Uiso 0.531(13) 1 d P A 2
F5 F 0.7403(12) 0.1690(13) 0.2041(10) 0.108(5) Uiso 0.493(12) 1 d P B 3
F6 F 0.9346(12) 0.1895(11) 0.1832(10) 0.100(4) Uiso 0.493(12) 1 d P B 3
F7 F 0.8739(8) 0.0776(8) 0.3156(7) 0.057(3) Uiso 0.493(12) 1 d P B 3
F8 F 0.9184(13) 0.0736(11) 0.1197(10) 0.122(4) Uiso 0.50 1 d P B 3
F5' F 0.7352(8) 0.1035(8) 0.2362(6) 0.059(3) Uiso 0.507(12) 1 d P B 4
F6' F 0.9530(12) 0.1320(12) 0.1419(10) 0.111(5) Uiso 0.507(12) 1 d P B 4
F7' F 0.9072(11) 0.0241(10) 0.2775(9) 0.090(4) Uiso 0.507(12) 1 d P B 4
F8' F 0.8058(13) 0.2393(11) 0.2354(9) 0.117(4) Uiso 0.50 1 d P B 4
Fe1 Fe 0.63911(8) 0.81326(7) 0.75218(6) 0.0335(3) Uani 1 1 d . . .
B1 B 0.1500(9) 0.7578(8) 0.4015(7) 0.063(3) Uani 1 1 d . . .
B2 B 0.8545(9) 0.1185(12) 0.2192(8) 0.099(5) Uani 1 1 d . . .

loop_
_atom_site_aniso_label
_atom_site_aniso_U_11
_atom_site_aniso_U_22
_atom_site_aniso_U_33
_atom_site_aniso_U_23
_atom_site_aniso_U_13
_atom_site_aniso_U_12
C1 0.034(4) 0.041(4) 0.024(3) 0.005(3) -0.011(3) -0.007(3)
C2 0.037(4) 0.046(4) 0.033(4) -0.002(3) -0.019(3) -0.001(3)
C3 0.063(5) 0.055(5) 0.039(4) -0.011(3) -0.016(4) -0.004(4)
C4 0.056(5) 0.065(6) 0.038(4) -0.006(4) -0.008(3) 0.007(4)
C5 0.039(4) 0.074(6) 0.032(4) 0.000(4) -0.008(3) -0.004(4)
C6 0.042(4) 0.055(4) 0.025(3) 0.002(3) -0.010(3) -0.017(3)
C7 0.039(4) 0.036(4) 0.033(3) 0.001(3) -0.018(3) -0.010(3)
C8 0.031(4) 0.039(4) 0.044(4) -0.001(3) -0.011(3) -0.014(3)
C9 0.028(3) 0.044(4) 0.036(4) 0.002(3) -0.006(3) -0.012(3)
C10 0.031(3) 0.032(3) 0.031(4) 0.003(3) -0.010(3) -0.003(3)
C11 0.039(4) 0.047(4) 0.033(4) 0.003(3) -0.015(3) -0.007(3)
C12 0.065(5) 0.063(5) 0.036(4) 0.006(3) -0.029(4) -0.009(4)
C13 0.074(5) 0.048(4) 0.051(5) -0.005(3) -0.038(4) -0.007(4)
C14 0.045(4) 0.045(4) 0.057(5) -0.006(3) -0.024(3) -0.008(3)
C15 0.039(4) 0.049(4) 0.042(4) -0.005(3) -0.015(3) -0.013(3)
C16 0.035(4) 0.041(4) 0.033(4) -0.004(3) -0.012(3) -0.009(3)
C17 0.024(3) 0.043(4) 0.039(4) 0.002(3) -0.004(3) -0.015(3)
C18 0.030(3) 0.038(4) 0.039(4) -0.001(3) -0.011(3) -0.009(3)
C20 0.059(5) 0.042(4) 0.083(6) 0.011(4) -0.035(4) -0.006(4)
C21 0.061(5) 0.045(4) 0.077(6) 0.014(4) -0.024(4) -0.018(4)
C22 0.063(5) 0.050(4) 0.049(5) 0.011(3) -0.007(3) -0.030(4)
C23 0.044(4) 0.043(4) 0.045(4) 0.001(3) -0.012(3) -0.019(3)
C24 0.035(4) 0.034(3) 0.042(4) -0.004(3) -0.014(3) -0.014(3)
C25 0.083(8) 0.096(8) 0.107(8) -0.012(6) -0.040(7) -0.032(7)
C26 0.107(10) 0.175(13) 0.164(12) -0.068(10) -0.055(9) -0.020(9)
C27 0.051(6) 0.088(7) 0.111(8) -0.018(6) -0.008(5) 0.000(5)
C28 0.059(7) 0.117(10) 0.33(2) -0.088(11) -0.067(10) 0.022(7)
C29 0.065(6) 0.063(6) 0.116(9) -0.028(6) -0.051(6) 0.007(4)
C19 0.047(4) 0.036(4) 0.050(4) -0.001(3) -0.014(3) -0.015(3)
C30 0.092(7) 0.069(6) 0.105(8) -0.018(5) -0.047(6) -0.006(5)
N1 0.040(3) 0.063(4) 0.036(3) 0.001(3) -0.013(2) -0.024(3)
N2 0.027(3) 0.040(3) 0.029(3) -0.001(2) -0.006(2) -0.009(2)
N3 0.048(4) 0.039(3) 0.047(3) -0.005(3) -0.021(3) -0.015(3)
N4 0.025(3) 0.039(3) 0.028(3) 0.003(2) -0.004(2) -0.013(2)
N5 0.044(3) 0.046(3) 0.032(3) 0.009(2) -0.011(2) -0.012(3)
N6 0.029(3) 0.041(3) 0.033(3) 0.002(2) -0.006(2) -0.014(2)
N7 0.029(3) 0.047(3) 0.045(3) 0.003(2) -0.005(2) -0.011(3)
N8 0.030(3) 0.034(3) 0.033(3) 0.000(2) -0.005(2) -0.012(2)
N9 0.116(8) 0.118(7) 0.092(6) -0.018(5) -0.031(6) -0.056(7)
N10 0.046(5) 0.152(8) 0.112(7) -0.019(6) -0.016(5) 0.004(5)
N11 0.113(8) 0.117(7) 0.142(9) -0.061(7) -0.071(7) 0.001(6)
O1 0.110(5) 0.117(5) 0.093(5) 0.024(4) -0.034(4) -0.095(5)
F1 0.118(5) 0.125(5) 0.135(6) 0.045(4) -0.036(4) -0.016(4)
Fe1 0.0264(5) 0.0421(6) 0.0288(5) 0.0004(4) -0.0058(3) -0.0147(4)
B1 0.044(5) 0.051(6) 0.060(6) 0.002(4) 0.015(4) -0.019(4)
B2 0.022(5) 0.183(13) 0.058(7) 0.034(7) -0.018(4) -0.030(6)

loop_
_atom_type_symbol
_atom_type_description
_atom_type_scat_dispersion_real
_atom_type_scat_dispersion_imag
_atom_type_scat_source
C C 0.0033 0.0016 'International Tables Vol C Tables 4.2.6.8 and 6.1.1.4'
H H 0.0000 0.0000 'International Tables Vol C Tables 4.2.6.8 and 6.1.1.4'
N N 0.0061 0.0033 'International Tables Vol C Tables 4.2.6.8 and 6.1.1.4'
O O 0.0106 0.0060 'International Tables Vol C Tables 4.2.6.8 and 6.1.1.4'
F F 0.0171 0.0103 'International Tables Vol C Tables 4.2.6.8 and 6.1.1.4'
Fe Fe 0.3463 0.8444 'International Tables Vol C Tables 4.2.6.8 and 6.1.1.4'
B B 0.0013 0.0007 'International Tables Vol C Tables 4.2.6.8 and 6.1.1.4'

loop_
_geom_angle_atom_site_label_1
_geom_angle_atom_site_label_2
_geom_angle_atom_site_label_3
_geom_angle
C6 C1 C2 120.4(6)
C6 C1 N2 130.9(6)
C2 C1 N2 108.7(5)
C3 C2 N3 131.8(7)
C3 C2 C1 122.5(6)
N3 C2 C1 105.7(5)
C4 C3 C2 115.8(7)
C4 C3 H3 122.1
C2 C3 H3 122.1
C5 C4 C3 122.6(7)
C5 C4 H4 118.7
C3 C4 H4 118.7
C4 C5 C6 121.3(7)
C4 C5 H5 119.3
C6 C5 H5 119.3
C1 C6 C5 117.4(7)
C1 C6 H6 121.3
C5 C6 H6 121.3
N2 C7 N3 112.1(5)
N2 C7 C8 122.0(6)
N3 C7 C8 125.9(6)
N4 C8 C7 107.2(5)
N4 C8 H8A 110.3
C7 C8 H8A 110.3
N4 C8 H8B 110.3
C7 C8 H8B 110.3
H8A C8 H8B 108.5
N4 C9 C10 108.4(5)
N4 C9 H9A 110.0
C10 C9 H9A 110.0
N4 C9 H9B 110.0
C10 C9 H9B 110.0
H9A C9 H9B 108.4
N5 C10 N6 113.2(6)
N5 C10 C9 126.0(5)
N6 C10 C9 120.8(5)
C12 C11 C16 122.5(7)
C12 C11 N5 132.4(6)
C16 C11 N5 105.1(5)
C13 C12 C11 117.0(7)
C13 C12 H12 121.5
C11 C12 H12 121.5
C12 C13 C14 122.2(7)
C12 C13 H13 118.9
C14 C13 H13 118.9
C15 C14 C13 120.7(7)
C15 C14 H14 119.7
C13 C14 H14 119.7
C16 C15 C14 117.7(6)
C16 C15 H15 121.2
C14 C15 H15 121.2
C15 C16 C11 120.0(6)
C15 C16 N6 130.8(5)
C11 C16 N6 109.2(6)
N4 C17 C18 107.8(4)
N4 C17 H17A 110.2
C18 C17 H17A 110.2
N4 C17 H17B 110.2
C18 C17 H17B 110.2
H17A C17 H17B 108.5
N7 C18 N8 112.6(5)
N7 C18 C17 126.1(5)
N8 C18 C17 121.2(5)
C21 C20 C19 116.2(7)
C21 C20 H20 121.9
C19 C20 H20 121.9
C22 C21 C20 121.9(6)
C22 C21 H21 119.0
C20 C21 H21 119.0
C21 C22 C23 122.3(6)
C21 C22 H22 118.8
C23 C22 H22 118.8
C24 C23 C22 116.2(6)
C24 C23 H23 121.9
C22 C23 H23 121.9
C23 C24 C19 120.5(5)
C23 C24 N8 130.2(5)
C19 C24 N8 109.2(5)
N9 C25 C26 176.1(12)
C25 C26 H26A 109.5
C25 C26 H26B 109.5
H26A C26 H26B 109.5
C25 C26 H26C 109.5
H26A C26 H26C 109.5
H26B C26 H26C 109.5
N10 C27 C28 177.8(13)
C27 C28 H28A 109.5
C27 C28 H28B 109.5
H28A C28 H28B 109.5
C27 C28 H28C 109.5
H28A C28 H28C 109.5
H28B C28 H28C 109.5
N11 C29 C30 179.3(11)
C20 C19 C24 122.8(6)
C20 C19 N7 131.9(6)
C24 C19 N7 105.3(5)
C29 C30 H30A 109.5
C29 C30 H30B 109.5
H30A C30 H30B 109.5
C29 C30 H30C 109.5
H30A C30 H30C 109.5
H30B C30 H30C 109.5
O1 N1 Fe1 163.2(6)
C7 N2 C1 105.6(5)
C7 N2 Fe1 116.1(4)
C1 N2 Fe1 138.3(4)
C7 N3 C2 107.9(5)
C7 N3 H3A 126.0
C2 N3 H3A 126.0
C17 N4 C9 112.0(4)
C17 N4 C8 112.4(5)
C9 N4 C8 111.7(5)
C17 N4 Fe1 105.7(3)
C9 N4 Fe1 107.9(3)
C8 N4 Fe1 106.7(3)
C10 N5 C11 107.9(5)
C10 N5 H5A 126.0
C11 N5 H5A 126.0
C10 N6 C16 104.6(5)
C10 N6 Fe1 117.2(4)
C16 N6 Fe1 137.3(4)
C18 N7 C19 108.1(5)
C18 N7 H7 125.9
C19 N7 H7 125.9
C18 N8 C24 104.9(5)
C18 N8 Fe1 115.5(4)
C24 N8 Fe1 137.8(4)
N1 Fe1 N8 98.6(2)
N1 Fe1 N2 108.3(2)
N8 Fe1 N2 109.38(19)
N1 Fe1 N6 102.6(2)
N8 Fe1 N6 126.27(19)
N2 Fe1 N6 109.60(19)
N1 Fe1 N4 173.5(2)
N8 Fe1 N4 76.33(17)
N2 Fe1 N4 77.51(18)
N6 Fe1 N4 77.63(18)
F3 B1 F1 124.1(9)
F3 B1 F2 109.9(11)
F1 B1 F2 87.2(8)
F3 B1 F4 114.9(8)
F1 B1 F4 102.5(9)
F2 B1 F4 115.7(11)
F3 B1 F4' 107.2(8)
F1 B1 F4' 125.6(8)
F2 B1 F4' 92.0(10)
F4 B1 F4' 32.4(5)
F3 B1 F2' 66.8(8)
F1 B1 F2' 112.3(8)
F2 B1 F2' 43.1(7)
F4 B1 F2' 135.4(11)
F4' B1 F2' 103.0(10)
F3 B1 F3' 36.6(5)
F1 B1 F3' 100.9(9)
F2 B1 F3' 142.7(10)
F4 B1 F3' 98.2(8)
F4' B1 F3' 111.2(7)
F2' B1 F3' 101.5(9)
F6' B2 F5 114.5(11)
F6' B2 F7' 103.8(10)
F5 B2 F7' 136.1(12)
F6' B2 F5' 136.0(12)
F5 B2 F5' 37.8(6)
F7' B2 F5' 98.9(10)
F6' B2 F7 118.8(10)
F5 B2 F7 124.5(10)
F7' B2 F7 38.4(5)
F5' B2 F7 102.4(8)
F6' B2 F6 44.3(8)
F5 B2 F6 111.3(12)
F7' B2 F6 111.0(9)
F5' B2 F6 149.1(11)
F7 B2 F6 96.6(10)
F6' B2 F8 47.6(8)
F5 B2 F8 94.6(10)
F7' B2 F8 95.9(12)
F5' B2 F8 93.4(11)
F7 B2 F8 133.0(11)
F6 B2 F8 91.3(9)
F6' B2 F8' 94.3(12)
F5 B2 F8' 69.6(9)
F7' B2 F8' 129.5(12)
F5' B2 F8' 99.6(9)
F7 B2 F8' 91.7(11)
F6 B2 F8' 55.3(9)
F8 B2 F8' 129.2(10)

loop_
_geom_bond_atom_site_label_1
_geom_bond_atom_site_label_2
_geom_bond_distance
C1 C6 1.391(8)
C1 C2 1.406(9)
C1 N2 1.414(7)
C2 C3 1.394(9)
C2 N3 1.400(8)
C3 C4 1.390(10)
C3 H3 0.9500
C4 C5 1.386(11)
C4 H4 0.9500
C5 C6 1.394(9)
C5 H5 0.9500
C6 H6 0.9500
C7 N2 1.344(7)
C7 N3 1.352(8)
C7 C8 1.503(8)
C8 N4 1.489(8)
C8 H8A 0.9900
C8 H8B 0.9900
C9 N4 1.482(7)
C9 C10 1.500(9)
C9 H9A 0.9900
C9 H9B 0.9900
C10 N5 1.333(8)
C10 N6 1.341(7)
C11 C12 1.388(9)
C11 C16 1.399(8)
C11 N5 1.407(8)
C12 C13 1.356(10)
C12 H12 0.9500
C13 C14 1.404(9)
C13 H13 0.9500
C14 C15 1.396(9)
C14 H14 0.9500
C15 C16 1.386(8)
C15 H15 0.9500
C16 N6 1.418(8)
C17 N4 1.482(7)
C17 C18 1.499(8)
C17 H17A 0.9900
C17 H17B 0.9900
C18 N7 1.334(7)
C18 N8 1.351(7)
C20 C21 1.387(10)
C20 C19 1.393(9)
C20 H20 0.9500
C21 C22 1.379(10)
C21 H21 0.9500
C22 C23 1.410(9)
C22 H22 0.9500
C23 C24 1.399(8)
C23 H23 0.9500
C24 C19 1.401(8)
C24 N8 1.410(7)
C25 N9 1.134(12)
C25 C26 1.454(15)
C26 H26A 0.9800
C26 H26B 0.9800
C26 H26C 0.9800
C27 N10 1.101(10)
C27 C28 1.466(14)
C28 H28A 0.9800
C28 H28B 0.9800
C28 H28C 0.9800
C29 N11 1.112(11)
C29 C30 1.478(14)
C19 N7 1.404(7)
C30 H30A 0.9800
C30 H30B 0.9800
C30 H30C 0.9800
N1 O1 1.158(7)
N1 Fe1 1.753(6)
N2 Fe1 2.045(5)
N3 H3A 0.8800
N4 Fe1 2.316(5)
N5 H5A 0.8800
N6 Fe1 2.048(5)
N7 H7 0.8800
N8 Fe1 2.044(5)
F1 B1 1.343(10)
F2 B1 1.365(17)
F3 B1 1.334(12)
F4 B1 1.362(12)
F2' B1 1.414(16)
F3' B1 1.414(13)
F4' B1 1.390(11)
F5 B2 1.295(14)
F6 B2 1.413(16)
F7 B2 1.409(12)
F8 B2 1.535(18)
F5' B2 1.373(12)
F6' B2 1.277(14)
F7' B2 1.355(14)
F8' B2 1.550(18)
